data_2311203
loop_
_publ_author_name
'Anuradha, Venkatramu'
'Madan Kumar, S.'
'Siddaraju, B. P.'
'Lokanath, N. K.'
'Nagendra, P.'

_publ_section_title
;
 1-(3-Oxo-3-phenyl-prop-yl)piperidinium chloride.
;
_journal_coeditor_code XU5748
_journal_issue 'Pt 12'
_journal_name_full 'Acta crystallographica. Section E, Structure reports online'
_journal_page_first o1748
_journal_paper_doi 10.1107/S1600536813029887
_journal_volume 69
_journal_year 2013
_chemical_formula_iupac 'C14 H20 N O +, Cl -'
_chemical_formula_moiety 'C14 H20 N O +, Cl -'
_chemical_formula_sum 'C14 H20 Cl N O'
_chemical_formula_weight 253.76
_chemical_name_systematic
;
1-(3-Oxo-3-phenylpropyl)piperidinium chloride
;
_space_group_IT_number 14
_space_group_name_Hall '-P 2ybc'
_space_group_name_H-M_alt 'P 1 21/c 1'
_symmetry_cell_setting monoclinic
_symmetry_space_group_name_Hall '-P 2ybc'
_symmetry_space_group_name_H-M 'P 1 21/c 1'
_atom_sites_solution_hydrogens geom
_cell_angle_alpha 90
_cell_angle_beta 112.971(5)
_cell_angle_gamma 90
_cell_formula_units_Z 4
_cell_length_a 11.2936(13)
_cell_length_b 12.0531(15)
_cell_length_c 10.9650(13)
_cell_measurement_reflns_used 2217
_cell_measurement_temperature 296
_cell_measurement_theta_max 64.4
_cell_measurement_theta_min 4.3
_cell_volume 1374.2(3)
_computing_cell_refinement 'SAINT (Bruker, 2013)'
_computing_data_collection 'APEX2 (Bruker, 2013)'
_computing_data_reduction 'SAINT (Bruker, 2013)'
_computing_molecular_graphics 'Mercury (Macrae <i>et al.</i>, 2008)'
_computing_publication_material 'Mercury (Macrae <i>et al.</i>, 2008)'
_computing_structure_refinement 'SHELXL97 (Sheldrick, 2008)'
_computing_structure_solution 'SHELXS97 (Sheldrick, 2008)'
_diffrn_ambient_temperature 296
_diffrn_detector_area_resol_mean 10.7
_diffrn_measured_fraction_theta_full 0.890
_diffrn_measured_fraction_theta_max 0.963
_diffrn_measurement_device_type 'Bruker X8 Proteum'
_diffrn_measurement_method '\f and \w scans'
_diffrn_radiation_monochromator 'Helios multilayer optics'
_diffrn_radiation_source 'Bruker MicroStar microfocus rotating anode'
_diffrn_radiation_type CuK\a
_diffrn_radiation_wavelength 1.54178
_diffrn_reflns_av_R_equivalents 0.0573
_diffrn_reflns_limit_h_max 12
_diffrn_reflns_limit_h_min -13
_diffrn_reflns_limit_k_max 14
_diffrn_reflns_limit_k_min -10
_diffrn_reflns_limit_l_max 12
_diffrn_reflns_limit_l_min -10
_diffrn_reflns_number 7001
_diffrn_reflns_reduction_process
;
;
_diffrn_reflns_theta_full 67.68
_diffrn_reflns_theta_max 64.35
_diffrn_reflns_theta_min 4.25
_exptl_absorpt_coefficient_mu 2.325
_exptl_absorpt_correction_T_max 0.614
_exptl_absorpt_correction_T_min 0.558
_exptl_absorpt_correction_type multi-scan
_exptl_absorpt_process_details '(SADABS; Bruker, 2013)'
_exptl_crystal_colour colourless
_exptl_crystal_density_diffrn 1.227
_exptl_crystal_density_method 'Not Measured'
_exptl_crystal_description block
_exptl_crystal_F_000 544
_exptl_crystal_size_max 0.230
_exptl_crystal_size_mid 0.220
_exptl_crystal_size_min 0.210
_refine_diff_density_max 0.305
_refine_diff_density_min -0.498
_refine_ls_extinction_coef 0.173(7)
_refine_ls_extinction_expression FC^*^=KFC[1+0.001XFC^2^\L^3^/SIN(2\Q)]^-1/4^
_refine_ls_extinction_method 'SHELXL97 (Sheldrick, 2008)'
_refine_ls_goodness_of_fit_ref 1.087
_refine_ls_hydrogen_treatment mixed
_refine_ls_matrix_type full
_refine_ls_number_parameters 159
_refine_ls_number_reflns 2217
_refine_ls_number_restraints 0
_refine_ls_restrained_S_all 1.087
_refine_ls_R_factor_all 0.0953
_refine_ls_R_factor_gt 0.0521
_refine_ls_shift/su_max 0.000
_refine_ls_shift/su_mean 0.000
_refine_ls_structure_factor_coef Fsqd
_refine_ls_weighting_details 'W=1/[\S^2^(FO^2^)+(0.0762P)^2^+0.2853P] where P=(FO^2^+2FC^2^)/3'
_refine_ls_weighting_scheme calc
_refine_ls_wR_factor_gt 0.1225
_refine_ls_wR_factor_ref 0.1301
_reflns_number_gt 1833
_reflns_number_total 2217
_reflns_threshold_expression I>2\s(I)
_cod_data_source_file xu5748sup1.cif
_cod_data_source_block I
_cod_original_sg_symbol_H-M 'P 21/c'
_cod_database_code 2311203

loop_
_symmetry_equiv_pos_site_id
_symmetry_equiv_pos_as_xyz
1 x,y,z
2 -x,1/2+y,1/2-z
3 -x,-y,-z
4 x,1/2-y,1/2+z

loop_
_atom_site_aniso_label
_atom_site_aniso_U_11
_atom_site_aniso_U_22
_atom_site_aniso_U_33
_atom_site_aniso_U_12
_atom_site_aniso_U_13
_atom_site_aniso_U_23
O1 0.0501(9) 0.138(2) 0.0387(8) -0.0265(11) 0.0239(7) -0.0115(10)
N1 0.0294(8) 0.0315(10) 0.0248(7) -0.0022(6) 0.0104(6) -0.0011(7)
C1 0.0371(10) 0.0478(15) 0.0450(11) -0.0014(9) 0.0144(8) -0.0064(10)
C2 0.0506(13) 0.0500(17) 0.0470(11) -0.0009(11) 0.0057(9) -0.0092(12)
C3 0.0373(11) 0.0412(16) 0.0810(17) -0.0043(10) 0.0034(11) -0.0122(13)
C4 0.0343(11) 0.0499(17) 0.0903(18) -0.0076(11) 0.0230(11) -0.0031(15)
C5 0.0403(11) 0.0440(15) 0.0596(13) -0.0058(10) 0.0245(9) -0.0010(11)
C6 0.0337(10) 0.0307(12) 0.0427(11) 0.0001(8) 0.0163(8) -0.0014(9)
C7 0.0355(10) 0.0450(14) 0.0365(10) -0.0033(9) 0.0171(8) -0.0022(10)
C8 0.0311(9) 0.0435(14) 0.0329(9) 0.0010(8) 0.0144(7) 0.0013(9)
C9 0.0324(9) 0.0444(13) 0.0293(9) -0.0020(8) 0.0153(7) 0.0007(9)
C10 0.0408(10) 0.0381(13) 0.0369(10) 0.0035(9) 0.0177(8) 0.0087(9)
C11 0.0490(12) 0.0481(16) 0.0450(11) -0.0047(10) 0.0239(9) 0.0090(11)
C12 0.0430(12) 0.0569(18) 0.0565(13) -0.0150(11) 0.0197(10) 0.0001(12)
C13 0.0321(10) 0.0650(18) 0.0467(11) -0.0061(10) 0.0086(8) 0.0066(11)
C14 0.0349(10) 0.0547(15) 0.0263(9) -0.0078(9) 0.0063(7) 0.0054(9)
Cl1 0.0444(4) 0.0417(4) 0.0369(4) -0.0004(2) 0.0171(2) 0.0073(2)

loop_
_atom_site_type_symbol
_atom_site_label
_atom_site_fract_x
_atom_site_fract_y
_atom_site_fract_z
_atom_site_U_iso_or_equiv
_atom_site_thermal_displace_type
_atom_site_calc_flag
_atom_site_occupancy
O O1 -0.28618(16) 0.3894(2) -0.17351(15) 0.0736(8) Uani . 1.000
N N1 0.05732(13) 0.45578(15) -0.22047(13) 0.0286(5) Uani . 1.000
C C1 -0.43665(19) 0.3624(2) -0.5286(2) 0.0438(7) Uani . 1.000
C C2 -0.5574(2) 0.3438(2) -0.6274(2) 0.0533(8) Uani . 1.000
C C3 -0.6620(2) 0.3275(2) -0.5943(3) 0.0592(9) Uani . 1.000
C C4 -0.6478(2) 0.3307(2) -0.4642(3) 0.0586(9) Uani . 1.000
C C5 -0.5288(2) 0.3513(2) -0.3656(2) 0.0464(8) Uani . 1.000
C C6 -0.42153(17) 0.36703(19) -0.39763(18) 0.0353(6) Uani . 1.000
C C7 -0.29561(18) 0.3890(2) -0.28717(18) 0.0381(7) Uani . 1.000
C C8 -0.17901(16) 0.41077(19) -0.31941(17) 0.0353(6) Uani . 1.000
C C9 -0.06310(17) 0.44018(19) -0.19508(17) 0.0344(6) Uani . 1.000
C C10 0.05276(19) 0.55864(19) -0.29863(19) 0.0378(6) Uani . 1.000
C C11 0.1784(2) 0.5746(2) -0.3175(2) 0.0457(8) Uani . 1.000
C C12 0.2928(2) 0.5773(2) -0.1862(2) 0.0521(8) Uani . 1.000
C C13 0.29567(18) 0.4721(2) -0.1097(2) 0.0500(8) Uani . 1.000
C C14 0.17059(17) 0.4572(2) -0.09057(18) 0.0404(7) Uani . 1.000
Cl Cl1 0.05845(4) 0.24029(5) 0.09932(4) 0.0406(2) Uani . 1.000
H H1 -0.36580 0.37180 -0.55080 0.0530 Uiso calc 1.000
H H2 -0.56760 0.34230 -0.71580 0.0640 Uiso calc 1.000
H H3 -0.74260 0.31430 -0.66040 0.0710 Uiso calc 1.000
H H4 -0.71860 0.31900 -0.44240 0.0700 Uiso calc 1.000
H H5 -0.51980 0.35480 -0.27770 0.0560 Uiso calc 1.000
H H8A -0.19730 0.47130 -0.38240 0.0420 Uiso calc 1.000
H H8B -0.16000 0.34530 -0.35990 0.0420 Uiso calc 1.000
H H9A -0.08110 0.50800 -0.15790 0.0410 Uiso calc 1.000
H H9B -0.04900 0.38170 -0.13020 0.0410 Uiso calc 1.000
H H10A 0.03750 0.62240 -0.25280 0.0450 Uiso calc 1.000
H H10B -0.01790 0.55340 -0.38450 0.0450 Uiso calc 1.000
H H11 0.066(2) 0.393(2) -0.268(2) 0.041(6) Uiso . 1.000
H H11A 0.18900 0.51460 -0.37120 0.0550 Uiso calc 1.000
H H11B 0.17470 0.64360 -0.36440 0.0550 Uiso calc 1.000
H H12A 0.37160 0.58350 -0.20140 0.0620 Uiso calc 1.000
H H12B 0.28670 0.64120 -0.13530 0.0620 Uiso calc 1.000
H H13A 0.36670 0.47550 -0.02390 0.0600 Uiso calc 1.000
H H13B 0.30930 0.40890 -0.15740 0.0600 Uiso calc 1.000
H H14A 0.17360 0.38800 -0.04420 0.0480 Uiso calc 1.000
H H14B 0.16080 0.51720 -0.03640 0.0480 Uiso calc 1.000

loop_
_atom_type_symbol
_atom_type_description
_atom_type_scat_dispersion_real
_atom_type_scat_dispersion_imag
_atom_type_scat_source
O O 0.0492 0.0322 'International Tables Vol C Tables 4.2.6.8 and 6.1.1.4'
N N 0.0311 0.0180 'International Tables Vol C Tables 4.2.6.8 and 6.1.1.4'
Cl Cl 0.3639 0.7018 'International Tables Vol C Tables 4.2.6.8 and 6.1.1.4'
H H 0.0000 0.0000 'International Tables Vol C Tables 4.2.6.8 and 6.1.1.4'
C C 0.0181 0.0091 'International Tables Vol C Tables 4.2.6.8 and 6.1.1.4'

loop_
_geom_angle_atom_site_label_1
_geom_angle_atom_site_label_2
_geom_angle_atom_site_label_3
_geom_angle
_geom_angle_publ_flag
C9 N1 C10 112.23(16) no
C9 N1 C14 108.91(13) no
C10 N1 C14 111.15(16) no
C9 N1 H11 107.3(15) no
C10 N1 H11 109.6(14) no
C14 N1 H11 107.4(13) no
C2 C1 C6 120.2(2) no
C1 C2 C3 119.9(2) no
C2 C3 C4 120.3(2) no
C3 C4 C5 120.2(2) no
C4 C5 C6 120.1(2) no
C5 C6 C7 117.75(17) no
C1 C6 C7 123.03(19) no
C1 C6 C5 119.22(19) no
O1 C7 C6 120.8(2) no
O1 C7 C8 120.36(19) no
C6 C7 C8 118.87(16) no
C7 C8 C9 110.77(15) no
N1 C9 C8 112.86(14) no
N1 C10 C11 110.89(18) no
C10 C11 C12 111.59(17) no
C11 C12 C13 109.56(19) no
C12 C13 C14 110.85(19) no
N1 C14 C13 111.44(15) no
C2 C1 H1 120.00 no
C6 C1 H1 120.00 no
C1 C2 H2 120.00 no
C3 C2 H2 120.00 no
C2 C3 H3 120.00 no
C4 C3 H3 120.00 no
C3 C4 H4 120.00 no
C5 C4 H4 120.00 no
C4 C5 H5 120.00 no
C6 C5 H5 120.00 no
C7 C8 H8A 110.00 no
C7 C8 H8B 110.00 no
C9 C8 H8A 109.00 no
C9 C8 H8B 109.00 no
H8A C8 H8B 108.00 no
N1 C9 H9A 109.00 no
N1 C9 H9B 109.00 no
C8 C9 H9A 109.00 no
C8 C9 H9B 109.00 no
H9A C9 H9B 108.00 no
N1 C10 H10A 109.00 no
N1 C10 H10B 109.00 no
C11 C10 H10A 109.00 no
C11 C10 H10B 109.00 no
H10A C10 H10B 108.00 no
C10 C11 H11A 109.00 no
C10 C11 H11B 109.00 no
C12 C11 H11A 109.00 no
C12 C11 H11B 109.00 no
H11A C11 H11B 108.00 no
C11 C12 H12A 110.00 no
C11 C12 H12B 110.00 no
C13 C12 H12A 110.00 no
C13 C12 H12B 110.00 no
H12A C12 H12B 108.00 no
C12 C13 H13A 109.00 no
C12 C13 H13B 109.00 no
C14 C13 H13A 109.00 no
C14 C13 H13B 110.00 no
H13A C13 H13B 108.00 no
N1 C14 H14A 109.00 no
N1 C14 H14B 109.00 no
C13 C14 H14A 109.00 no
C13 C14 H14B 109.00 no
H14A C14 H14B 108.00 no

loop_
_geom_bond_atom_site_label_1
_geom_bond_atom_site_label_2
_geom_bond_distance
_geom_bond_publ_flag
O1 C7 1.209(2) no
N1 C9 1.503(3) no
N1 C10 1.497(3) no
N1 C14 1.498(2) no
N1 H11 0.95(2) no
C1 C6 1.380(3) no
C1 C2 1.389(3) no
C2 C3 1.379(4) no
C3 C4 1.373(4) no
C4 C5 1.379(4) no
C5 C6 1.400(3) no
C6 C7 1.488(3) no
C7 C8 1.514(3) no
C8 C9 1.518(3) no
C10 C11 1.524(3) no
C11 C12 1.514(3) no
C12 C13 1.514(3) no
C13 C14 1.518(3) no
C1 H1 0.9300 no
C2 H2 0.9300 no
C3 H3 0.9300 no
C4 H4 0.9300 no
C5 H5 0.9300 no
C8 H8A 0.9700 no
C8 H8B 0.9700 no
C9 H9A 0.9700 no
C9 H9B 0.9700 no
C10 H10A 0.9700 no
C10 H10B 0.9700 no
C11 H11A 0.9700 no
C11 H11B 0.9700 no
C12 H12A 0.9700 no
C12 H12B 0.9700 no
C13 H13A 0.9700 no
C13 H13B 0.9700 no
C14 H14A 0.9700 no
C14 H14B 0.9700 no

loop_
_geom_hbond_atom_site_label_D
_geom_hbond_atom_site_label_H
_geom_hbond_atom_site_label_A
_geom_hbond_site_symmetry_A
_geom_hbond_distance_DH
_geom_hbond_distance_HA
_geom_hbond_distance_DA
_geom_hbond_angle_DHA
_geom_hbond_publ_flag
N1 H11 Cl1 4_554 0.95(2) 2.15(2) 3.0837(18) 171(2) yes
C4 H4 Cl1 4_454 0.93 2.82 3.745(3) 172 yes
C14 H14B O1 3_565 0.97 2.45 3.249(3) 139 yes

loop_
_geom_torsion_atom_site_label_1
_geom_torsion_atom_site_label_2
_geom_torsion_atom_site_label_3
_geom_torsion_atom_site_label_4
_geom_torsion
_geom_torsion_publ_flag
C10 N1 C9 C8 69.9(2) no
C14 N1 C9 C8 -166.55(18) no
C9 N1 C10 C11 177.56(15) no
C14 N1 C10 C11 55.3(2) no
C9 N1 C14 C13 179.67(18) no
C10 N1 C14 C13 -56.2(2) no
C6 C1 C2 C3 -1.4(4) no
C2 C1 C6 C5 0.9(4) no
C2 C1 C6 C7 -178.7(2) no
C1 C2 C3 C4 0.7(4) no
C2 C3 C4 C5 0.6(4) no
C3 C4 C5 C6 -1.2(4) no
C4 C5 C6 C1 0.4(4) no
C4 C5 C6 C7 180.0(2) no
C1 C6 C7 O1 -178.0(2) no
C1 C6 C7 C8 1.9(3) no
C5 C6 C7 O1 2.4(4) no
C5 C6 C7 C8 -177.6(2) no
O1 C7 C8 C9 -4.6(3) no
C6 C7 C8 C9 175.5(2) no
C7 C8 C9 N1 176.49(18) no
N1 C10 C11 C12 -56.2(2) no
C10 C11 C12 C13 56.4(2) no
C11 C12 C13 C14 -56.6(2) no
C12 C13 C14 N1 57.1(2) no
